data_1561732
loop_
_publ_author_name
'Zhang, Jinfang'
'Wang, Chao'
'Wang, Yinlin'
'Chen, Weitao'
'Cifuentes, Marie P.'
'Humphrey, Mark G.'
'Zhang, Chi'

_publ_section_title
;
 Single cyanide-bridged Mo(W)/S/Cu cluster-based coordination polymers:
 Reactant- and stoichiometry-dependent syntheses, effective photocatalytic
 properties
;
_journal_name_full 'Journal of Solid State Chemistry'
_journal_page_first 230
_journal_page_last 238
_journal_paper_doi 10.1016/j.jssc.2015.08.025
_journal_volume 231
_journal_year 2015
_chemical_formula_sum 'C15 Cu4 N4 S4 W'
_chemical_formula_weight 802.51
_space_group_IT_number 62
_space_group_name_Hall '-P 2ac 2n'
_space_group_name_H-M_alt 'P n m a'
_symmetry_cell_setting orthorhombic
_symmetry_space_group_name_Hall '-P 2ac 2n'
_symmetry_space_group_name_H-M 'P n m a'
_atom_sites_solution_primary direct
_atom_sites_solution_secondary difmap
_audit_creation_method SHELXL-97
_cell_angle_alpha 90.00
_cell_angle_beta 90.00
_cell_angle_gamma 90.00
_cell_formula_units_Z 4
_cell_length_a 20.342(4)
_cell_length_b 13.566(3)
_cell_length_c 9.877(2)
_cell_measurement_reflns_used 10204
_cell_measurement_temperature 150(2)
_cell_measurement_theta_max 29.1839
_cell_measurement_theta_min 2.5508
_cell_volume 2725.7(10)
_computing_cell_refinement 'CrystalClear (Rigaku Inc., 2008)'
_computing_data_collection 'CrystalClear (Rigaku Inc., 2008)'
_computing_data_reduction 'CrystalClear (Rigaku Inc., 2008)'
_computing_molecular_graphics 'SHELXL-97 (Sheldrick, 1997)'
_computing_publication_material 'SHELXL-97 (Sheldrick, 1997)'
_computing_structure_refinement 'SHELXL-97 (Sheldrick, 1997)'
_computing_structure_solution 'SHELXS-97 (Sheldrick, 1990)'
_diffrn_ambient_temperature 150(2)
_diffrn_measured_fraction_theta_full 0.981
_diffrn_measured_fraction_theta_max 0.981
_diffrn_measurement_device_type ' Saturn724+ (2x2 bin mode)'
_diffrn_measurement_method dtprofit.ref
_diffrn_radiation_monochromator graphite
_diffrn_radiation_source 'fine-focus sealed tube'
_diffrn_radiation_type MoK\a
_diffrn_radiation_wavelength 0.71073
_diffrn_reflns_av_R_equivalents 0.0396
_diffrn_reflns_av_sigmaI/netI 0.0318
_diffrn_reflns_limit_h_max 24
_diffrn_reflns_limit_h_min -24
_diffrn_reflns_limit_k_max 16
_diffrn_reflns_limit_k_min -12
_diffrn_reflns_limit_l_max 11
_diffrn_reflns_limit_l_min -10
_diffrn_reflns_number 12007
_diffrn_reflns_theta_full 25.49
_diffrn_reflns_theta_max 25.49
_diffrn_reflns_theta_min 3.24
_diffrn_standards_decay_% 0
_diffrn_standards_interval_time 0
_diffrn_standards_number 0
_exptl_absorpt_coefficient_mu 7.587
_exptl_absorpt_correction_T_max 0.27
_exptl_absorpt_correction_T_min 0.205
_exptl_absorpt_correction_type multi-scan
_exptl_absorpt_process_details 'CrystalClear (Rigaku Inc., 2008)'
_exptl_crystal_colour orange
_exptl_crystal_density_diffrn 1.956
_exptl_crystal_density_method 'not measured'
_exptl_crystal_description block
_exptl_crystal_F_000 1488
_exptl_crystal_size_max 0.22
_exptl_crystal_size_mid 0.20
_exptl_crystal_size_min 0.17
_refine_diff_density_max 1.519
_refine_diff_density_min -1.213
_refine_diff_density_rms 0.149
_refine_ls_extinction_method none
_refine_ls_goodness_of_fit_ref 1.090
_refine_ls_hydrogen_treatment constr
_refine_ls_matrix_type full
_refine_ls_number_parameters 196
_refine_ls_number_reflns 2598
_refine_ls_number_restraints 93
_refine_ls_restrained_S_all 1.076
_refine_ls_R_factor_all 0.0550
_refine_ls_R_factor_gt 0.0506
_refine_ls_shift/su_max 0.006
_refine_ls_shift/su_mean 0.000
_refine_ls_structure_factor_coef Fsqd
_refine_ls_weighting_details 'calc w=1/[\s^2^(Fo^2^)+(0.0657P)^2^+10.1246P] where P=(Fo^2^+2Fc^2^)/3'
_refine_ls_weighting_scheme calc
_refine_ls_wR_factor_gt 0.1248
_refine_ls_wR_factor_ref 0.1283
_reflns_number_gt 2409
_reflns_number_total 2598
_reflns_threshold_expression >2sigma(I)
_cod_data_source_file JSSC-2015-231-230.cif
_cod_data_source_block s2
_cod_original_sg_symbol_Hall -P2ac2n
_cod_original_sg_symbol_H-M Pnma
_cod_database_code 1561732

loop_
_symmetry_equiv_pos_as_xyz
'x, y, z'
'-x+1/2, -y, z+1/2'
'x+1/2, -y+1/2, -z+1/2'
'-x, y+1/2, -z'
'-x, -y, -z'
'x-1/2, y, -z-1/2'
'-x-1/2, y-1/2, z-1/2'
'x, -y-1/2, z'

loop_
_atom_site_label
_atom_site_type_symbol
_atom_site_fract_x
_atom_site_fract_y
_atom_site_fract_z
_atom_site_U_iso_or_equiv
_atom_site_adp_type
_atom_site_occupancy
_atom_site_symmetry_multiplicity
_atom_site_calc_flag
_atom_site_refinement_flags
_atom_site_disorder_assembly
_atom_site_disorder_group
W1 W 0.152752(11) 0.2500 0.69609(2) 0.04332(7) Uani 1 2 d S . .
Cu1 Cu 0.10425(3) 0.08961(5) 0.55942(7) 0.05612(18) Uani 0.90 1 d PU . .
Cu1' Cu 0.0772(3) 0.1137(4) 0.5899(6) 0.0533(16) Uani 0.10 1 d P . .
Cu2 Cu 0.22225(4) 0.38662(6) 0.82513(9) 0.0857(2) Uani 1 1 d . . .
S1 S 0.26188(9) 0.2500 0.7225(3) 0.0764(7) Uani 1 2 d S . .
S2 S 0.11326(7) 0.11387(10) 0.79449(13) 0.0615(3) Uani 1 1 d U . .
S3 S 0.12472(10) 0.2500 0.48108(18) 0.0583(5) Uani 1 2 d S . .
N1 N 0.1825(2) 0.0161(4) 0.4795(6) 0.0759(16) Uani 0.50 1 d P . .
C1' C 0.1825(2) 0.0161(4) 0.4795(6) 0.0759(16) Uani 0.50 1 d P . .
C1 C 0.2200(3) -0.0266(4) 0.4187(7) 0.098(2) Uani 0.50 1 d P . .
N1' N 0.2200(3) -0.0266(4) 0.4187(7) 0.098(2) Uani 0.50 1 d P . .
C2 C 0.0225(2) 0.0215(3) 0.5128(5) 0.0637(13) Uani 0.50 1 d P . .
N2 N 0.0225(2) 0.0215(3) 0.5128(5) 0.0637(13) Uani 0.50 1 d P . .
N3 N 0.4107(10) 0.2500 0.2528(19) 0.113(4) Uani 0.50 2 d SPU . .
N3' N 0.3806(8) 0.2500 0.2432(17) 0.087(4) Uani 0.50 2 d SPU . .
C3 C 0.4106(8) 0.2064(11) 0.1072(15) 0.109(3) Uani 0.50 1 d PU . .
C4 C 0.4019(7) 0.2500 -0.0060(14) 0.138(3) Uani 1 2 d SU . .
C5 C 0.4322(6) 0.2500 -0.1338(14) 0.127(3) Uani 1 2 d SU . .
C6 C 0.308(3) 0.2500 0.247(5) 0.223(5) Uani 0.50 2 d SPU . .
C6' C 0.327(3) 0.2500 0.278(5) 0.209(5) Uani 0.50 2 d SPU . .
C7 C 0.2582(11) 0.2164(17) 0.1955(19) 0.159(5) Uani 0.50 1 d PU . .
C8 C 0.2015(10) 0.2500 0.1523(19) 0.181(4) Uani 1 2 d SU . .
C9 C 0.4380(10) 0.1672(16) 0.304(2) 0.138(4) Uani 0.50 1 d PU . .
C10 C 0.5141(14) 0.1853(19) 0.309(2) 0.181(5) Uani 0.50 1 d PU . .
C11 C 0.5531(13) 0.086(2) 0.335(3) 0.175(5) Uani 0.50 1 d PU . .
C12 C 0.3953(15) 0.153(2) 0.345(2) 0.178(5) Uani 0.50 1 d PU . .
C13 C 0.3864(17) 0.153(2) 0.497(3) 0.223(5) Uani 0.50 1 d PU . .
C14 C 0.4136(11) 0.0674(18) 0.583(2) 0.155(5) Uani 0.50 1 d PU . .

loop_
_atom_site_aniso_label
_atom_site_aniso_U_11
_atom_site_aniso_U_22
_atom_site_aniso_U_33
_atom_site_aniso_U_23
_atom_site_aniso_U_13
_atom_site_aniso_U_12
W1 0.04097(13) 0.03133(12) 0.05767(15) 0.000 -0.00505(10) 0.000
Cu1 0.0490(3) 0.0442(3) 0.0752(4) -0.0095(3) -0.0008(3) -0.0029(3)
Cu1' 0.050(3) 0.042(3) 0.067(3) -0.012(2) 0.005(3) -0.021(2)
Cu2 0.0810(4) 0.0554(4) 0.1206(5) -0.0133(4) -0.0332(4) -0.0129(3)
S1 0.0423(9) 0.0619(11) 0.1250(17) 0.000 -0.0137(10) 0.000
S2 0.0713(8) 0.0457(6) 0.0674(6) 0.0103(5) -0.0069(6) -0.0088(6)
S3 0.0764(11) 0.0422(8) 0.0563(9) 0.000 -0.0016(9) 0.000
N1 0.066(3) 0.048(2) 0.114(4) -0.017(3) 0.014(3) 0.010(2)
C1' 0.066(3) 0.048(2) 0.114(4) -0.017(3) 0.014(3) 0.010(2)
C1 0.087(3) 0.060(3) 0.146(5) -0.011(3) 0.026(4) 0.012(3)
N1' 0.087(3) 0.060(3) 0.146(5) -0.011(3) 0.026(4) 0.012(3)
C2 0.058(2) 0.046(2) 0.086(3) -0.010(2) -0.006(2) -0.0010(19)
N2 0.058(2) 0.046(2) 0.086(3) -0.010(2) -0.006(2) -0.0010(19)
N3 0.112(6) 0.110(7) 0.119(6) 0.000 0.004(5) 0.000
N3' 0.087(6) 0.076(6) 0.096(6) 0.000 -0.012(5) 0.000
C3 0.108(6) 0.100(6) 0.118(3) -0.008(3) 0.015(5) -0.002(5)
C4 0.139(6) 0.149(6) 0.127(3) 0.000 -0.010(3) 0.000
C5 0.122(5) 0.129(6) 0.131(4) 0.000 -0.006(4) 0.000
C6 0.221(7) 0.229(8) 0.220(8) 0.000 0.003(6) 0.000
C6' 0.207(7) 0.213(8) 0.207(8) 0.000 0.006(6) 0.000
C7 0.163(7) 0.154(7) 0.160(7) -0.010(5) 0.007(5) -0.010(5)
C8 0.180(7) 0.186(7) 0.178(7) 0.000 0.010(5) 0.000
C9 0.137(7) 0.132(7) 0.144(7) 0.000(5) -0.001(5) 0.004(5)
C10 0.181(7) 0.181(7) 0.182(7) 0.002(6) 0.003(6) -0.005(6)
C11 0.173(7) 0.180(7) 0.171(7) -0.002(6) -0.004(6) -0.002(6)
C12 0.184(7) 0.173(7) 0.176(7) 0.003(6) 0.009(6) 0.001(6)
C13 0.230(7) 0.225(7) 0.215(8) -0.007(6) 0.003(6) 0.001(6)
C14 0.163(7) 0.151(7) 0.151(7) -0.006(5) -0.003(5) 0.003(6)

loop_
_atom_type_symbol
_atom_type_description
_atom_type_scat_dispersion_real
_atom_type_scat_dispersion_imag
_atom_type_scat_source
C C 0.0033 0.0016 'International Tables Vol C Tables 4.2.6.8 and 6.1.1.4'
Cu Cu 0.3201 1.2651 'International Tables Vol C Tables 4.2.6.8 and 6.1.1.4'
N N 0.0061 0.0033 'International Tables Vol C Tables 4.2.6.8 and 6.1.1.4'
S S 0.1246 0.1234 'International Tables Vol C Tables 4.2.6.8 and 6.1.1.4'
W W -0.8490 6.8722 'International Tables Vol C Tables 4.2.6.8 and 6.1.1.4'

loop_
_geom_angle_atom_site_label_1
_geom_angle_atom_site_label_2
_geom_angle_atom_site_label_3
_geom_angle
_geom_angle_site_symmetry_1
_geom_angle_site_symmetry_3
S3 W1 S1 111.72(8) . .
S3 W1 S2 109.06(4) . .
S1 W1 S2 107.83(5) . .
S3 W1 S2 109.06(4) . 8_565
S1 W1 S2 107.83(5) . 8_565
S2 W1 S2 111.35(7) . 8_565
S3 W1 Cu1' 57.46(14) . .
S1 W1 Cu1' 128.95(13) . .
S2 W1 Cu1' 51.76(14) . .
S2 W1 Cu1' 123.04(13) 8_565 .
S3 W1 Cu1' 57.46(14) . 8_565
S1 W1 Cu1' 128.95(13) . 8_565
S2 W1 Cu1' 123.04(13) . 8_565
S2 W1 Cu1' 51.76(14) 8_565 8_565
Cu1' W1 Cu1' 89.6(3) . 8_565
S3 W1 Cu2 126.96(3) . .
S1 W1 Cu2 54.24(4) . .
S2 W1 Cu2 123.97(4) . .
S2 W1 Cu2 53.60(4) 8_565 .
Cu1' W1 Cu2 174.45(13) . .
Cu1' W1 Cu2 90.68(13) 8_565 .
S3 W1 Cu2 126.96(3) . 8_565
S1 W1 Cu2 54.24(4) . 8_565
S2 W1 Cu2 53.60(4) . 8_565
S2 W1 Cu2 123.97(4) 8_565 8_565
Cu1' W1 Cu2 90.68(13) . 8_565
Cu1' W1 Cu2 174.45(13) 8_565 8_565
Cu2 W1 Cu2 88.48(4) . 8_565
S3 W1 Cu1 55.37(2) . .
S1 W1 Cu1 114.48(4) . .
S2 W1 Cu1 55.23(4) . .
S2 W1 Cu1 137.69(4) 8_565 .
Cu1' W1 Cu1 14.94(13) . .
Cu1' W1 Cu1 98.72(13) 8_565 .
Cu2 W1 Cu1 168.67(2) . .
Cu2 W1 Cu1 82.77(3) 8_565 .
S3 W1 Cu1 55.37(2) . 8_565
S1 W1 Cu1 114.48(4) . 8_565
S2 W1 Cu1 137.69(4) . 8_565
S2 W1 Cu1 55.23(4) 8_565 8_565
Cu1' W1 Cu1 98.72(13) . 8_565
Cu1' W1 Cu1 14.94(13) 8_565 8_565
Cu2 W1 Cu1 82.77(3) . 8_565
Cu2 W1 Cu1 168.67(2) 8_565 8_565
Cu1 W1 Cu1 104.92(3) . 8_565
Cu1' Cu1 C2 69.9(5) . .
Cu1' Cu1 N1 177.3(5) . .
C2 Cu1 N1 110.0(2) . .
Cu1' Cu1 S3 81.4(5) . .
C2 Cu1 S3 120.73(15) . .
N1 Cu1 S3 100.79(15) . .
Cu1' Cu1 S2 64.9(5) . .
C2 Cu1 S2 111.38(15) . .
N1 Cu1 S2 112.95(17) . .
S3 Cu1 S2 100.48(6) . .
Cu1' Cu1 W1 72.8(4) . .
C2 Cu1 W1 142.71(14) . .
N1 Cu1 W1 107.31(14) . .
S3 Cu1 W1 50.44(5) . .
S2 Cu1 W1 51.35(4) . .
Cu1 Cu1' C2 88.9(5) . .
Cu1 Cu1' S2 97.7(5) . .
C2 Cu1' S2 126.6(3) . .
Cu1 Cu1' S3 81.2(5) . .
C2 Cu1' S3 126.5(3) . .
S2 Cu1' S3 106.8(2) . .
Cu1 Cu1' W1 92.3(5) . .
C2 Cu1' W1 178.0(4) . .
S2 Cu1' W1 54.79(13) . .
S3 Cu1' W1 52.15(12) . .
N1' Cu2 C1 0.0(5) 7_666 7_666
N1' Cu2 S2 132.77(19) 7_666 8_565
C1 Cu2 S2 132.77(19) 7_666 8_565
N1' Cu2 S1 120.33(19) 7_666 .
C1 Cu2 S1 120.33(19) 7_666 .
S2 Cu2 S1 106.87(6) 8_565 .
N1' Cu2 W1 173.35(19) 7_666 .
C1 Cu2 W1 173.35(19) 7_666 .
S2 Cu2 W1 53.55(4) 8_565 .
S1 Cu2 W1 53.33(5) . .
W1 S1 Cu2 72.43(5) . .
W1 S1 Cu2 72.43(5) . 8_565
Cu2 S1 Cu2 110.09(11) . 8_565
Cu1' S2 W1 73.45(15) . .
Cu1' S2 Cu2 117.75(16) . 8_565
W1 S2 Cu2 72.86(5) . 8_565
Cu1' S2 Cu1 17.35(15) . .
W1 S2 Cu1 73.41(4) . .
Cu2 S2 Cu1 102.14(6) 8_565 .
W1 S3 Cu1 74.19(5) . 8_565
W1 S3 Cu1 74.19(5) . .
Cu1 S3 Cu1 136.02(9) 8_565 .
W1 S3 Cu1' 70.40(15) . .
Cu1 S3 Cu1' 120.41(17) 8_565 .
Cu1 S3 Cu1' 17.35(14) . .
W1 S3 Cu1' 70.40(15) . 8_565
Cu1 S3 Cu1' 17.35(14) 8_565 8_565
Cu1 S3 Cu1' 120.41(17) . 8_565
Cu1' S3 Cu1' 103.9(3) . 8_565
C1 N1 Cu1 169.6(6) . .
N1 C1 Cu2 172.6(6) . 7_655
N2 C2 C2 0.0(5) 5_556 5_556
N2 C2 Cu1' 161.2(6) 5_556 .
C2 C2 Cu1' 161.2(6) 5_556 .
N2 C2 Cu1 176.6(6) 5_556 .
C2 C2 Cu1 176.6(6) 5_556 .
Cu1' C2 Cu1 21.20(18) . .
N3' N3 C9 117.6(16) . 8_565
N3' N3 C9 117.6(16) . .
C9 N3 C9 112(2) 8_565 .
N3' N3 C3 82(3) . 8_565
C9 N3 C3 91.9(12) 8_565 8_565
C9 N3 C3 131.7(16) . 8_565
N3' N3 C3 82(3) . .
C9 N3 C3 131.7(16) 8_565 .
C9 N3 C3 91.9(12) . .
C3 N3 C3 44.7(12) 8_565 .
N3' N3 C12 84(2) . 8_565
C9 N3 C12 36.7(13) 8_565 8_565
C9 N3 C12 122.7(18) . 8_565
C3 N3 C12 102.0(11) 8_565 8_565
C3 N3 C12 145.3(14) . 8_565
N3' N3 C12 84(2) . .
C9 N3 C12 122.7(18) 8_565 .
C9 N3 C12 36.7(13) . .
C3 N3 C12 145.3(14) 8_565 .
C3 N3 C12 102.0(11) . .
C12 N3 C12 108(2) 8_565 .
N3' N3 C6' 17(3) . .
C9 N3 C6' 110.5(15) 8_565 .
C9 N3 C6' 110.5(15) . .
C3 N3 C6' 97.6(19) 8_565 .
C3 N3 C6' 97.6(19) . .
C12 N3 C6' 74.2(15) 8_565 .
C12 N3 C6' 74.2(15) . .
N3 N3' C6' 154(4) . .
N3 N3' C6 170(4) . .
C6' N3' C6 16(3) . .
N3 N3' C3 76(2) . 8_565
C6' N3' C3 128(3) . 8_565
C6 N3' C3 114(2) . 8_565
N3 N3' C3 76(2) . .
C6' N3' C3 128(3) . .
C6 N3' C3 114(2) . .
C3 N3' C3 43.7(12) 8_565 .
N3 N3' C12 74.5(18) . 8_565
C6' N3' C12 89.4(19) . 8_565
C6 N3' C12 99.5(17) . 8_565
C3 N3' C12 98.3(11) 8_565 8_565
C3 N3' C12 136.6(14) . 8_565
N3 N3' C12 74.5(18) . .
C6' N3' C12 89.4(19) . .
C6 N3' C12 99.5(17) . .
C3 N3' C12 136.6(14) 8_565 .
C3 N3' C12 98.3(11) . .
C12 N3' C12 103(2) 8_565 .
N3 N3' C9 43.9(11) . 8_565
C6' N3' C9 122.5(19) . 8_565
C6 N3' C9 131.8(13) . 8_565
C3 N3' C9 78.2(10) 8_565 8_565
C3 N3' C9 106.2(13) . 8_565
C12 N3' C9 33.1(12) 8_565 8_565
C12 N3' C9 100.3(14) . 8_565
N3 N3' C9 43.9(11) . .
C6' N3' C9 122.5(19) . .
C6 N3' C9 131.8(13) . .
C3 N3' C9 106.2(13) 8_565 .
C3 N3' C9 78.2(10) . .
C12 N3' C9 100.3(14) 8_565 .
C12 N3' C9 33.1(12) . .
C9 N3' C9 81.0(16) 8_565 .
C3 C3 C4 62.4(7) 8_565 .
C3 C3 N3 67.6(6) 8_565 .
C4 C3 N3 129.3(12) . .
C3 C3 N3' 68.2(6) 8_565 .
C4 C3 N3' 120.9(13) . .
N3 C3 N3' 22.7(9) . .
C3 C4 C3 55.2(14) 8_565 .
C3 C4 C5 136.6(13) 8_565 .
C3 C4 C5 136.6(13) . .
C7 C6 C7 44(3) . 8_565
C7 C6 N3' 145(3) . .
C7 C6 N3' 145(3) 8_565 .
N3' C6' C7 130(4) . .
N3' C6' C7 130(4) . 8_565
C7 C6' C7 31.4(18) . 8_565
N3' C6' N3 9.2(15) . .
C7 C6' N3 139(3) . .
C7 C6' N3 139(3) 8_565 .
C7 C7 C6 67.9(14) 8_565 .
C7 C7 C8 69.7(10) 8_565 .
C6 C7 C8 137(2) . .
C7 C7 C6' 74.3(9) 8_565 .
C6 C7 C6' 7.2(17) . .
C8 C7 C6' 142.6(18) . .
C7 C8 C7 41(2) 8_565 .
C12 C9 N3 87(2) . .
C12 C9 C10 154(3) . .
N3 C9 C10 106.6(19) . .
C12 C9 N3' 71(2) . .
N3 C9 N3' 18.5(9) . .
C10 C9 N3' 125.1(17) . .
C9 C10 C11 111(2) . .
C9 C10 C10 99.0(13) . 8_565
C11 C10 C10 148.4(14) . 8_565
C9 C12 C13 121(3) . .
C9 C12 N3 56(2) . .
C13 C12 N3 125(2) . .
C9 C12 N3' 76(2) . .
C13 C12 N3' 125(2) . .
N3 C12 N3' 21.5(9) . .
C12 C13 C14 120(3) . .

loop_
_geom_bond_atom_site_label_1
_geom_bond_atom_site_label_2
_geom_bond_distance
_geom_bond_site_symmetry_2
W1 S3 2.1989(18) .
W1 S1 2.2351(19) .
W1 S2 2.2362(13) .
W1 S2 2.2362(13) 8_565
W1 Cu1' 2.624(5) .
W1 Cu1' 2.624(5) 8_565
W1 Cu2 2.6566(8) .
W1 Cu2 2.6566(8) 8_565
W1 Cu1 2.7441(8) .
W1 Cu1 2.7441(8) 8_565
Cu1 Cu1' 0.708(6) .
Cu1 C2 1.958(4) .
Cu1 N1 2.038(5) .
Cu1 S3 2.3466(10) .
Cu1 S2 2.3521(15) .
Cu1' C2 1.839(7) .
Cu1' S2 2.150(6) .
Cu1' S3 2.348(6) .
Cu2 N1' 1.903(6) 7_666
Cu2 C1 1.903(6) 7_666
Cu2 S2 2.2376(17) 8_565
Cu2 S1 2.2613(16) .
S1 Cu2 2.2613(16) 8_565
S2 Cu2 2.2376(17) 8_565
S3 Cu1 2.3466(10) 8_565
S3 Cu1' 2.348(6) 8_565
N1 C1 1.130(8) .
C1 Cu2 1.903(6) 7_655
C2 N2 1.114(8) 5_556
C2 C2 1.114(8) 5_556
N3 N3' 0.62(3) .
N3 C9 1.35(2) 8_565
N3 C9 1.35(2) .
N3 C3 1.55(2) 8_565
N3 C3 1.55(2) .
N3 C12 1.63(3) 8_565
N3 C12 1.63(3) .
N3 C6' 1.72(6) .
N3' C6' 1.15(5) .
N3' C6 1.49(6) .
N3' C3 1.59(2) 8_565
N3' C3 1.59(2) .
N3' C12 1.68(3) 8_565
N3' C12 1.68(3) .
N3' C9 1.73(2) 8_565
N3' C9 1.73(2) .
C3 C3 1.18(3) 8_565
C3 C4 1.277(18) .
C4 C3 1.277(18) 8_565
C4 C5 1.405(19) .
C6 C7 1.21(5) .
C6 C7 1.21(5) 8_565
C6' C7 1.68(5) .
C6' C7 1.68(5) 8_565
C7 C7 0.91(5) 8_565
C7 C8 1.31(3) .
C8 C7 1.31(3) 8_565
C9 C12 0.97(3) .
C9 C10 1.57(3) .
C10 C11 1.59(4) .
C10 C10 1.75(5) 8_565
C12 C13 1.52(4) .
C13 C14 1.55(4) .
